data_4341459
loop_
_publ_author_name
'G\'omez-Iglesias, Patricia'
'Arroyo, Marta'
'Bajo, Sonia'
'Strohmann, Carsten'
'Miguel, Daniel'
'Villafa\~ne, Fernando'

_publ_section_title
;
 Pyrazolylamidino Ligands from Coupling of Acetonitrile and Pyrazoles: A
 Systematic Study.
;
_journal_name_full 'Inorganic chemistry'
_journal_page_first 141107133009008
_journal_paper_doi 10.1021/ic5018054
_journal_year 2014
_chemical_formula_sum 'C13 H16 Br N4 O3 Re'
_chemical_formula_weight 542.41
_chemical_name_systematic
; 
 ? 
;
_space_group_IT_number 14
_symmetry_cell_setting monoclinic
_symmetry_space_group_name_Hall '-P 2ybc'
_symmetry_space_group_name_H-M 'P 1 21/c 1'
_atom_sites_solution_hydrogens geom
_atom_sites_solution_primary direct
_atom_sites_solution_secondary difmap
_audit_creation_method SHELXL-97
_cell_angle_alpha 90.00
_cell_angle_beta 96.381(12)
_cell_angle_gamma 90.00
_cell_formula_units_Z 8
_cell_length_a 13.834(9)
_cell_length_b 18.713(12)
_cell_length_c 14.029(9)
_cell_measurement_temperature 296(2)
_cell_volume 3609(4)
_computing_structure_refinement 'SHELXL-97 (Sheldrick, 1997)'
_computing_structure_solution 'SHELXS-97 (Sheldrick, 1990)'
_diffrn_ambient_temperature 296(2)
_diffrn_measured_fraction_theta_full 0.991
_diffrn_measured_fraction_theta_max 0.991
_diffrn_measurement_device_type 'CCD area detector'
_diffrn_measurement_method 'phi and omega scans'
_diffrn_radiation_monochromator graphite
_diffrn_radiation_source 'fine-focus sealed tube'
_diffrn_radiation_type MoK\a
_diffrn_radiation_wavelength 0.71073
_diffrn_reflns_av_R_equivalents 0.0493
_diffrn_reflns_av_sigmaI/netI 0.0407
_diffrn_reflns_limit_h_max 15
_diffrn_reflns_limit_h_min -15
_diffrn_reflns_limit_k_max 13
_diffrn_reflns_limit_k_min -20
_diffrn_reflns_limit_l_max 15
_diffrn_reflns_limit_l_min -15
_diffrn_reflns_number 16017
_diffrn_reflns_theta_full 23.41
_diffrn_reflns_theta_max 23.41
_diffrn_reflns_theta_min 1.48
_diffrn_standards_decay_% 0
_diffrn_standards_interval_count 0
_diffrn_standards_interval_time 0
_diffrn_standards_number 0
_exptl_absorpt_coefficient_mu 8.962
_exptl_absorpt_correction_T_max 1
_exptl_absorpt_correction_T_min 0.411249
_exptl_absorpt_correction_type multi-scan
_exptl_crystal_colour colorless
_exptl_crystal_density_diffrn 1.996
_exptl_crystal_density_method 'not measured'
_exptl_crystal_description prism
_exptl_crystal_F_000 2048
_exptl_crystal_size_max 0.31
_exptl_crystal_size_mid 0.26
_exptl_crystal_size_min 0.11
_refine_diff_density_max 1.354
_refine_diff_density_min -1.323
_refine_diff_density_rms 0.192
_refine_ls_extinction_method none
_refine_ls_goodness_of_fit_ref 1.077
_refine_ls_hydrogen_treatment constr
_refine_ls_matrix_type full
_refine_ls_number_parameters 405
_refine_ls_number_reflns 5238
_refine_ls_number_restraints 0
_refine_ls_restrained_S_all 1.077
_refine_ls_R_factor_all 0.0474
_refine_ls_R_factor_gt 0.0368
_refine_ls_shift/su_max 0.001
_refine_ls_shift/su_mean 0.000
_refine_ls_structure_factor_coef Fsqd
_refine_ls_weighting_details 'calc w=1/[\s^2^(Fo^2^)+(0.0564P)^2^+6.6253P] where P=(Fo^2^+2Fc^2^)/3'
_refine_ls_weighting_scheme calc
_refine_ls_wR_factor_gt 0.0944
_refine_ls_wR_factor_ref 0.1008
_reflns_number_gt 4410
_reflns_number_total 5238
_reflns_threshold_expression >2sigma(I)
_cod_data_source_file ic5018054_si_003.cif
_cod_data_source_block 3b
_cod_depositor_comments
;
The following automatic conversions were performed:

'_symmetry_cell_setting' value 'Monoclinic' changed to 'monoclinic'
according to
/home/saulius/struct/COD-crude-data--automatic-downloads/rss-feeds/ACS/lib/dictionaries/cif_core.dic
dictionary named 'cif_core.dic' version 2.4.2 from 2011-04-26.

Automatic conversion script
Id: cif_fix_values 2930 2014-11-03 09:23:46Z andrius 
;
_cod_original_sg_symbol_H-M 'P2(1)/c  '
_cod_database_code 4341459

loop_
_symmetry_equiv_pos_as_xyz
'x, y, z'
'-x, y+1/2, -z+1/2'
'-x, -y, -z'
'x, -y-1/2, z-1/2'

loop_
_atom_site_label
_atom_site_type_symbol
_atom_site_fract_x
_atom_site_fract_y
_atom_site_fract_z
_atom_site_U_iso_or_equiv
_atom_site_adp_type
_atom_site_occupancy
_atom_site_symmetry_multiplicity
_atom_site_calc_flag
_atom_site_refinement_flags
Re1 Re 0.49899(2) 0.102929(19) 0.79871(2) 0.04065(13) Uani 1 1 d .
Br1 Br 0.43165(7) 0.09730(5) 0.96817(6) 0.0488(2) Uani 1 1 d .
N1 N 0.4117(5) 0.0062(4) 0.7671(4) 0.0401(16) Uani 1 1 d .
N2 N 0.4078(5) -0.0457(4) 0.8345(5) 0.0412(17) Uani 1 1 d .
H2 H 0.4356 -0.0424 0.8923 0.049 Uiso 1 1 calc R
C11 C 0.3592(6) -0.0206(5) 0.6879(6) 0.049(2) Uani 1 1 d .
C12 C 0.3243(6) -0.0884(5) 0.7075(6) 0.052(2) Uani 1 1 d .
H12 H 0.2868 -0.1180 0.6649 0.063 Uiso 1 1 calc R
C13 C 0.3555(6) -0.1028(5) 0.8009(7) 0.044(2) Uani 1 1 d .
C14 C 0.3451(8) 0.0190(6) 0.5943(6) 0.073(3) Uani 1 1 d .
H14A H 0.2889 0.0492 0.5931 0.110 Uiso 1 1 calc R
H14B H 0.3358 -0.0147 0.5424 0.110 Uiso 1 1 calc R
H14C H 0.4015 0.0476 0.5876 0.110 Uiso 1 1 calc R
C15 C 0.3395(7) -0.1651(5) 0.8645(8) 0.065(3) Uani 1 1 d .
H15A H 0.3136 -0.2045 0.8261 0.097 Uiso 1 1 calc R
H15B H 0.2944 -0.1518 0.9088 0.097 Uiso 1 1 calc R
H15C H 0.4003 -0.1788 0.8995 0.097 Uiso 1 1 calc R
N3 N 0.3619(5) 0.1595(4) 0.7513(5) 0.0453(17) Uani 1 1 d .
N4 N 0.2765(5) 0.1424(4) 0.7869(5) 0.0481(18) Uani 1 1 d .
H4 H 0.2719 0.1095 0.8289 0.058 Uiso 1 1 calc R
C21 C 0.3367(7) 0.2118(5) 0.6868(7) 0.056(3) Uani 1 1 d .
C22 C 0.2372(7) 0.2263(5) 0.6851(7) 0.060(3) Uani 1 1 d .
H22 H 0.2021 0.2600 0.6468 0.072 Uiso 1 1 calc R
C23 C 0.2010(7) 0.1821(5) 0.7496(7) 0.054(2) Uani 1 1 d .
C24 C 0.4093(9) 0.2447(7) 0.6285(8) 0.086(4) Uani 1 1 d .
H24A H 0.4575 0.2700 0.6701 0.129 Uiso 1 1 calc R
H24B H 0.3769 0.2773 0.5828 0.129 Uiso 1 1 calc R
H24C H 0.4403 0.2078 0.5953 0.129 Uiso 1 1 calc R
C25 C 0.1006(7) 0.1738(7) 0.7796(9) 0.087(4) Uani 1 1 d .
H25A H 0.0711 0.1313 0.7514 0.130 Uiso 1 1 calc R
H25B H 0.0618 0.2145 0.7585 0.130 Uiso 1 1 calc R
H25C H 0.1048 0.1703 0.8482 0.130 Uiso 1 1 calc R
C1 C 0.5488(7) 0.1054(6) 0.6798(8) 0.066(3) Uani 1 1 d .
C2 C 0.5668(8) 0.1892(6) 0.8351(8) 0.067(3) Uani 1 1 d .
C3 C 0.6137(6) 0.0500(5) 0.8462(7) 0.052(2) Uani 1 1 d .
O1 O 0.5850(6) 0.1063(6) 0.6078(6) 0.105(3) Uani 1 1 d .
O2 O 0.6089(6) 0.2414(5) 0.8585(7) 0.100(3) Uani 1 1 d .
O3 O 0.6837(5) 0.0182(4) 0.8708(5) 0.071(2) Uani 1 1 d .
Re51 Re 0.00232(2) 0.056499(19) 0.22868(2) 0.04007(14) Uani 1 1 d .
Br51 Br 0.07871(7) 0.09685(5) 0.07204(6) 0.0531(3) Uani 1 1 d .
N51 N 0.0900(5) -0.0412(4) 0.2190(4) 0.0405(17) Uani 1 1 d .
N52 N 0.0907(5) -0.0758(4) 0.1329(4) 0.0409(16) Uani 1 1 d .
H52 H 0.0622 -0.0599 0.0794 0.049 Uiso 1 1 calc R
C61 C 0.1421(6) -0.0840(5) 0.2835(6) 0.041(2) Uani 1 1 d .
C62 C 0.1751(6) -0.1428(5) 0.2374(6) 0.046(2) Uani 1 1 d .
H62 H 0.2134 -0.1796 0.2658 0.055 Uiso 1 1 calc R
C63 C 0.1411(6) -0.1373(5) 0.1417(6) 0.041(2) Uani 1 1 d .
C64 C 0.1580(7) -0.0663(6) 0.3887(6) 0.066(3) Uani 1 1 d .
H64A H 0.2136 -0.0356 0.4009 0.100 Uiso 1 1 calc R
H64B H 0.1691 -0.1096 0.4251 0.100 Uiso 1 1 calc R
H64C H 0.1016 -0.0425 0.4072 0.100 Uiso 1 1 calc R
C65 C 0.1516(8) -0.1844(6) 0.0581(7) 0.072(3) Uani 1 1 d .
H65A H 0.1129 -0.1659 0.0025 0.107 Uiso 1 1 calc R
H65B H 0.1301 -0.2317 0.0714 0.107 Uiso 1 1 calc R
H65C H 0.2186 -0.1859 0.0464 0.107 Uiso 1 1 calc R
N53 N 0.1367(5) 0.1010(4) 0.3076(5) 0.0454(18) Uani 1 1 d .
N54 N 0.2248(5) 0.0896(4) 0.2761(5) 0.0478(18) Uani 1 1 d .
H54 H 0.2333 0.0672 0.2242 0.057 Uiso 1 1 calc R
C71 C 0.1550(7) 0.1374(6) 0.3897(6) 0.055(2) Uani 1 1 d .
C72 C 0.2553(7) 0.1489(6) 0.4082(7) 0.066(3) Uani 1 1 d .
H72 H 0.2869 0.1734 0.4603 0.079 Uiso 1 1 calc R
C73 C 0.2976(7) 0.1180(6) 0.3370(7) 0.059(3) Uani 1 1 d .
C74 C 0.0758(8) 0.1602(7) 0.4495(7) 0.077(3) Uani 1 1 d .
H74A H 0.0138 0.1577 0.4113 0.115 Uiso 1 1 calc R
H74B H 0.0875 0.2084 0.4712 0.115 Uiso 1 1 calc R
H74C H 0.0757 0.1290 0.5038 0.115 Uiso 1 1 calc R
C75 C 0.4022(7) 0.1134(7) 0.3182(10) 0.094(4) Uani 1 1 d .
H75A H 0.4380 0.1523 0.3496 0.141 Uiso 1 1 calc R
H75B H 0.4062 0.1160 0.2504 0.141 Uiso 1 1 calc R
H75C H 0.4293 0.0689 0.3426 0.141 Uiso 1 1 calc R
C51 C -0.0525(7) 0.0240(6) 0.3387(7) 0.062(3) Uani 1 1 d .
C52 C -0.0662(7) 0.1445(6) 0.2347(7) 0.063(3) Uani 1 1 d .
C53 C -0.1113(6) 0.0178(5) 0.1559(6) 0.047(2) Uani 1 1 d .
O51 O -0.0898(5) 0.0039(5) 0.4036(5) 0.088(3) Uani 1 1 d .
O52 O -0.1099(6) 0.1966(4) 0.2380(7) 0.104(3) Uani 1 1 d .
O53 O -0.1833(5) -0.0036(4) 0.1158(5) 0.0682(19) Uani 1 1 d .

loop_
_atom_site_aniso_label
_atom_site_aniso_U_11
_atom_site_aniso_U_22
_atom_site_aniso_U_33
_atom_site_aniso_U_23
_atom_site_aniso_U_13
_atom_site_aniso_U_12
Re1 0.0320(2) 0.0474(2) 0.0413(2) 0.00507(16) -0.00142(14) -0.00431(16)
Br1 0.0553(5) 0.0549(6) 0.0345(4) -0.0055(4) -0.0021(4) 0.0088(5)
N1 0.049(4) 0.036(4) 0.035(4) 0.000(3) 0.001(3) -0.004(4)
N2 0.038(4) 0.044(4) 0.040(4) 0.002(3) -0.001(3) -0.001(4)
C11 0.043(5) 0.061(7) 0.040(5) -0.005(5) -0.003(4) 0.004(5)
C12 0.046(5) 0.056(6) 0.052(5) -0.018(5) -0.007(4) -0.007(5)
C13 0.028(4) 0.042(5) 0.063(6) -0.007(4) 0.006(4) 0.002(4)
C14 0.082(8) 0.085(8) 0.048(6) 0.008(6) -0.017(5) -0.012(7)
C15 0.048(6) 0.056(6) 0.090(7) 0.000(6) 0.008(5) -0.009(5)
N3 0.036(4) 0.046(4) 0.051(4) 0.014(4) -0.006(3) 0.000(4)
N4 0.040(4) 0.047(4) 0.056(4) 0.012(4) 0.002(3) 0.006(4)
C21 0.063(6) 0.042(5) 0.058(6) 0.010(5) -0.014(5) -0.013(5)
C22 0.057(6) 0.047(6) 0.069(6) 0.009(5) -0.024(5) 0.002(5)
C23 0.042(5) 0.050(6) 0.067(6) -0.003(5) -0.008(4) 0.005(5)
C24 0.088(8) 0.084(9) 0.082(8) 0.038(7) -0.012(6) -0.026(7)
C25 0.038(6) 0.092(9) 0.130(10) -0.004(8) 0.003(6) 0.015(6)
C1 0.045(6) 0.066(7) 0.086(8) 0.013(6) -0.002(5) -0.001(5)
C2 0.050(6) 0.068(8) 0.078(7) 0.011(6) -0.012(5) 0.005(6)
C3 0.032(5) 0.064(7) 0.060(6) 0.004(5) -0.001(4) -0.027(5)
O1 0.092(6) 0.167(10) 0.061(5) 0.021(5) 0.033(4) -0.008(6)
O2 0.082(6) 0.061(5) 0.145(8) 0.006(5) -0.033(5) -0.026(5)
O3 0.032(4) 0.089(6) 0.091(5) 0.024(4) 0.000(3) 0.008(4)
Re51 0.0329(2) 0.0477(2) 0.0387(2) -0.00685(16) -0.00008(13) 0.00412(16)
Br51 0.0567(6) 0.0611(6) 0.0396(5) 0.0072(4) -0.0038(4) -0.0044(5)
N51 0.044(4) 0.044(4) 0.034(4) 0.003(3) 0.004(3) 0.011(4)
N52 0.039(4) 0.052(4) 0.031(4) -0.002(3) 0.000(3) 0.005(4)
C61 0.037(4) 0.042(5) 0.042(5) 0.008(4) 0.001(4) 0.000(4)
C62 0.038(5) 0.042(5) 0.057(5) 0.010(5) 0.002(4) 0.007(4)
C63 0.032(4) 0.040(5) 0.052(5) -0.006(4) 0.009(4) -0.002(4)
C64 0.063(6) 0.086(8) 0.048(5) 0.006(5) -0.007(5) 0.008(6)
C65 0.068(7) 0.070(7) 0.077(7) -0.019(6) 0.011(5) 0.017(6)
N53 0.038(4) 0.057(5) 0.040(4) -0.009(4) 0.001(3) 0.000(4)
N54 0.037(4) 0.055(5) 0.050(4) -0.008(4) -0.002(3) 0.002(4)
C71 0.056(6) 0.065(7) 0.040(5) 0.001(5) -0.007(4) 0.001(5)
C72 0.064(6) 0.073(8) 0.055(6) -0.012(6) -0.022(5) -0.003(6)
C73 0.048(6) 0.064(7) 0.061(6) 0.004(5) -0.013(5) -0.006(5)
C74 0.075(7) 0.099(9) 0.056(6) -0.030(6) 0.006(5) 0.004(7)
C75 0.042(6) 0.110(11) 0.125(11) -0.015(9) -0.011(6) -0.005(7)
C51 0.047(5) 0.086(8) 0.050(6) -0.019(6) 0.001(5) -0.002(6)
C52 0.047(6) 0.064(7) 0.074(7) -0.027(6) -0.010(5) -0.005(6)
C53 0.042(5) 0.056(6) 0.042(5) -0.004(4) 0.005(4) 0.009(5)
O51 0.067(5) 0.144(8) 0.057(4) 0.009(5) 0.024(4) 0.002(5)
O52 0.078(6) 0.054(5) 0.173(9) -0.042(6) -0.014(6) 0.023(5)
O53 0.046(4) 0.084(5) 0.073(4) -0.022(4) -0.005(3) -0.004(4)

loop_
_atom_type_symbol
_atom_type_description
_atom_type_scat_dispersion_real
_atom_type_scat_dispersion_imag
_atom_type_scat_source
C C 0.0033 0.0016 'International Tables Vol C Tables 4.2.6.8 and 6.1.1.4'
H H 0.0000 0.0000 'International Tables Vol C Tables 4.2.6.8 and 6.1.1.4'
N N 0.0061 0.0033 'International Tables Vol C Tables 4.2.6.8 and 6.1.1.4'
O O 0.0106 0.0060 'International Tables Vol C Tables 4.2.6.8 and 6.1.1.4'
Br Br -0.2901 2.4595 'International Tables Vol C Tables 4.2.6.8 and 6.1.1.4'
Re Re -1.0185 7.2310 'International Tables Vol C Tables 4.2.6.8 and 6.1.1.4'

loop_
_geom_angle_atom_site_label_1
_geom_angle_atom_site_label_2
_geom_angle_atom_site_label_3
_geom_angle
C1 Re1 C2 89.9(5)
C1 Re1 C3 87.1(4)
C2 Re1 C3 88.9(4)
C1 Re1 N1 95.1(4)
C2 Re1 N1 174.6(4)
C3 Re1 N1 93.4(3)
C1 Re1 N3 96.2(3)
C2 Re1 N3 93.2(3)
C3 Re1 N3 176.0(3)
N1 Re1 N3 84.2(3)
C1 Re1 Br1 178.7(3)
C2 Re1 Br1 90.3(3)
C3 Re1 Br1 91.6(3)
N1 Re1 Br1 84.74(16)
N3 Re1 Br1 85.04(18)
C11 N1 N2 104.2(7)
C11 N1 Re1 134.8(6)
N2 N1 Re1 120.8(5)
C13 N2 N1 112.6(6)
N1 C11 C12 109.9(8)
N1 C11 C14 122.7(9)
C12 C11 C14 127.4(8)
C13 C12 C11 106.9(8)
N2 C13 C12 106.3(8)
N2 C13 C15 121.2(8)
C12 C13 C15 132.5(9)
C21 N3 N4 104.1(7)
C21 N3 Re1 134.3(6)
N4 N3 Re1 121.6(5)
C23 N4 N3 113.2(7)
N3 C21 C22 109.4(9)
N3 C21 C24 121.5(9)
C22 C21 C24 129.1(9)
C23 C22 C21 107.8(8)
N4 C23 C22 105.6(8)
N4 C23 C25 122.5(9)
C22 C23 C25 131.9(9)
O1 C1 Re1 176.4(9)
O2 C2 Re1 179.0(10)
O3 C3 Re1 177.1(8)
C51 Re51 C52 89.7(5)
C51 Re51 C53 86.2(4)
C52 Re51 C53 88.1(4)
C51 Re51 N51 93.3(4)
C52 Re51 N51 176.2(4)
C53 Re51 N51 94.5(3)
C51 Re51 N53 95.9(3)
C52 Re51 N53 92.7(3)
C53 Re51 N53 177.7(3)
N51 Re51 N53 84.6(3)
C51 Re51 Br51 177.8(3)
C52 Re51 Br51 92.1(3)
C53 Re51 Br51 92.6(3)
N51 Re51 Br51 84.98(17)
N53 Re51 Br51 85.27(18)
C61 N51 N52 104.8(6)
C61 N51 Re51 134.7(5)
N52 N51 Re51 120.2(5)
C63 N52 N51 112.1(6)
N51 C61 C62 109.7(7)
N51 C61 C64 122.3(8)
C62 C61 C64 128.0(8)
C63 C62 C61 107.5(8)
N52 C63 C62 105.8(7)
N52 C63 C65 122.0(8)
C62 C63 C65 132.2(9)
C71 N53 N54 105.7(7)
C71 N53 Re51 133.5(6)
N54 N53 Re51 120.7(5)
C73 N54 N53 111.3(7)
N53 C71 C72 109.0(8)
N53 C71 C74 122.8(8)
C72 C71 C74 128.2(9)
C73 C72 C71 107.6(8)
C72 C73 N54 106.4(8)
C72 C73 C75 131.6(10)
N54 C73 C75 122.0(10)
O51 C51 Re51 177.0(8)
O52 C52 Re51 178.2(9)
O53 C53 Re51 175.8(8)

loop_
_geom_bond_atom_site_label_1
_geom_bond_atom_site_label_2
_geom_bond_distance
Re1 C1 1.875(12)
Re1 C2 1.908(12)
Re1 C3 1.925(10)
Re1 N1 2.193(7)
Re1 N3 2.208(7)
Re1 Br1 2.6501(17)
N1 C11 1.355(10)
N1 N2 1.362(9)
N2 C13 1.345(10)
C11 C12 1.395(13)
C11 C14 1.501(13)
C12 C13 1.360(13)
C13 C15 1.499(13)
N3 C21 1.353(11)
N3 N4 1.370(9)
N4 C23 1.341(11)
C21 C22 1.400(13)
C21 C24 1.497(14)
C22 C23 1.361(13)
C23 C25 1.504(14)
C1 O1 1.176(13)
C2 O2 1.166(12)
C3 O3 1.156(11)
Re51 C51 1.894(11)
Re51 C52 1.906(12)
Re51 C53 1.919(9)
Re51 N51 2.207(7)
Re51 N53 2.218(7)
Re51 Br51 2.6519(16)
N51 C61 1.355(10)
N51 N52 1.371(9)
N52 C63 1.344(11)
C61 C62 1.380(12)
C61 C64 1.504(12)
C62 C63 1.376(11)
C63 C65 1.488(12)
N53 C71 1.338(11)
N53 N54 1.358(9)
N54 C73 1.355(11)
C71 C72 1.400(13)
C71 C74 1.513(13)
C72 C73 1.343(14)
C73 C75 1.502(14)
C51 O51 1.159(11)
C52 O52 1.151(12)
C53 O53 1.159(10)
